data_9013654
loop_
_publ_author_name
'Yang, H.'
'Konzett, J.'
'Frost, D. J.'
'Downs, R. T.'

_publ_section_title
;X-ray diffraction and Raman spectroscopic study of clinopyroxenes with
 six-coordinated Si in the Na(Mg0.5Si0.5)Si2O6 - NaAlSi2O6 system Note: Sample
 J2
;
_journal_name_full 'American Mineralogist'
_journal_page_first 942
_journal_page_last 949
_journal_paper_doi 10.2138/am.2009.3084
_journal_volume 94
_journal_year 2009
_chemical_formula_structural Na(Mg.45Al.10Si.45)Si2O6
_chemical_formula_sum 'Mg0.494 Na0.968 O12 Si4.487'
_space_group_IT_number 13
_symmetry_space_group_name_Hall '-P 2yac'
_symmetry_space_group_name_H-M 'P 1 2/n 1'
_cell_angle_alpha 90
_cell_angle_beta 108.050
_cell_angle_gamma 90
_cell_length_a 9.3957
_cell_length_b 8.6262
_cell_length_c 5.2588
_cell_formula_units_Z 2
_cell_volume 405.246
_database_code_amcsd 0004951
_exptl_crystal_density_diffrn 2.887
_cod_original_formula_sum 'Na.968 Mg.494 Si4.487 O12'
_cod_database_code 9013654
_amcsd_formula_title Na(Mg.45Al.10Si.45)Si2O6

loop_
_space_group_symop_operation_xyz
x,y,z
1/2-x,y,1/2-z
1/2+x,-y,1/2+z
-x,-y,-z

loop_
_atom_site_aniso_label
_atom_site_aniso_U_11
_atom_site_aniso_U_22
_atom_site_aniso_U_33
_atom_site_aniso_U_12
_atom_site_aniso_U_13
_atom_site_aniso_U_23
Na1 0.01472 0.00693 0.01029 0.00000 0.00096 0.00000
Na2 0.02265 0.00824 0.01364 0.00000 -0.00214 0.00000
MgM1A 0.00721 0.00770 0.00755 0.00000 0.00209 0.00000
SiM1B 0.00647 0.00526 0.00529 0.00000 0.00196 0.00000
Si1 0.00715 0.00677 0.00638 -0.00040 0.00180 -0.00038
Si2 0.00719 0.00781 0.00688 0.00021 0.00211 0.00053
O1 0.00650 0.01080 0.00946 0.00070 0.00136 -0.00128
O2 0.00629 0.00793 0.01091 0.00124 0.00169 0.00120
O3 0.01032 0.00884 0.01086 -0.00176 0.00240 -0.00002
O4 0.01347 0.00891 0.01155 0.00083 0.00342 0.00104
O5 0.00890 0.01231 0.00845 0.00081 0.00328 -0.00146
O6 0.00848 0.01114 0.00866 0.00036 0.00157 0.00358

loop_
_atom_site_label
_atom_site_fract_x
_atom_site_fract_y
_atom_site_fract_z
_atom_site_occupancy
_atom_site_U_iso_or_equiv
Na1 0.75000 0.05171 0.25000 0.48500 0.01131
Na2 0.75000 0.45582 0.75000 0.48300 0.01662
MgM1A 0.75000 0.65503 0.25000 0.49400 0.00753
SiM1B 0.75000 0.84699 0.75000 0.48700 0.00564
Si1 0.04427 0.84800 0.22667 1.00000 0.00683
Si2 0.03743 0.66469 0.73490 1.00000 0.00731
O1 0.86199 0.84301 0.10340 1.00000 0.00917
O2 0.85642 0.69146 0.65479 1.00000 0.00860
O3 0.12282 0.01493 0.30608 1.00000 0.01021
O4 0.09919 0.49455 0.79087 1.00000 0.01141
O5 0.11187 0.76627 0.01142 1.00000 0.00975
O6 0.09329 0.75181 0.50591 1.00000 0.00967

loop_
_cod_related_entry_id
_cod_related_entry_database
_cod_related_entry_code
1 AMCSD 0004951
